data_2103714
loop_
_publ_author_name
'Lenstra, A. T. H.'
'Kataeva, O. N.'

_publ_section_title
;
 Structures of copper(II) and manganese(II) di(hydrogen malonate)
 dihydrate; effects of intensity profile truncation and background
 modelling on structure models
;
_journal_issue 4
_journal_name_full 'Acta Crystallographica Section B'
_journal_page_first 497
_journal_page_last 506
_journal_paper_doi 10.1107/S0108768101004050
_journal_volume 57
_journal_year 2001
_chemical_formula_moiety 'C6 H10 Cu O10'
_chemical_formula_sum 'C6 H10 Cu O10'
_chemical_formula_weight 305.68
_chemical_name_systematic ' Copper(II) Hydrogenmalonate Dihydrate'
_space_group_IT_number 14
_symmetry_cell_setting monoclinic
_symmetry_space_group_name_Hall '-P 2yn'
_symmetry_space_group_name_H-M 'P 1 21/n 1'
_cell_angle_alpha 90
_cell_angle_beta 99.94(2)
_cell_angle_gamma 90
_cell_formula_units_Z 2
_cell_length_a 7.019(2)
_cell_length_b 7.472(2)
_cell_length_c 9.498(2)
_cell_measurement_reflns_used 25
_cell_measurement_temperature 120
_cell_measurement_theta_max 23.0
_cell_measurement_theta_min 10.1
_cell_volume 490.7(2)
_computing_cell_refinement CAD4_(Enraf-Nonius,_1994)
_computing_data_collection CAD4_(Enraf-Nonius,_1994)
_computing_data_reduction process_MolEN_(Fair,_1990)
_computing_molecular_graphics Platon_(Spek,_2000)
_computing_publication_material BTABLE_PTABLE_CIF_IN_MolEN_(Fair,_1990)
_computing_structure_refinement LSFM_MolEN_(Fair,_1990)
_computing_structure_solution Patterson_and_Fourier
_diffrn_ambient_temperature 120
_diffrn_measurement_device_type Enraf_Nonius_CAD4
_diffrn_measurement_method \w/2\q
_diffrn_radiation_monochromator graphite
_diffrn_radiation_type Mo-K\a
_diffrn_radiation_wavelength .71073
_diffrn_reflns_av_R_equivalents 0
_diffrn_reflns_av_sigmaI/netI .333
_diffrn_reflns_limit_h_max 14
_diffrn_reflns_limit_h_min 0
_diffrn_reflns_limit_k_max 14
_diffrn_reflns_limit_k_min 0
_diffrn_reflns_limit_l_max 19
_diffrn_reflns_limit_l_min -19
_diffrn_reflns_number 4248
_diffrn_reflns_theta_max 44.94
_diffrn_reflns_theta_min 1.5
_diffrn_standards_decay_% 0
_diffrn_standards_interval_time 120
_diffrn_standards_number 3
_exptl_absorpt_coefficient_mu 2.275
_exptl_absorpt_correction_T_max 1.0000
_exptl_absorpt_correction_T_min .8000
_exptl_absorpt_correction_type psi-scan
_exptl_absorpt_process_details 'North et al. (1968)'
_exptl_crystal_colour blue
_exptl_crystal_density_diffrn 2.07
_exptl_crystal_density_method none
_exptl_crystal_description prism
_exptl_crystal_F_000 310
_exptl_crystal_size_max .40
_exptl_crystal_size_mid .20
_exptl_crystal_size_min .20
_refine_diff_density_max 1.924
_refine_diff_density_min -2.316
_refine_ls_abs_structure_details ' 'weight 4Fo^2^/(\s^2^(Fo^2^) + 0.0001Fo^4^)''
_refine_ls_extinction_method none
_refine_ls_goodness_of_fit_all 3.059
_refine_ls_goodness_of_fit_ref 4.862
_refine_ls_hydrogen_treatment refall
_refine_ls_matrix_type full
_refine_ls_number_constraints 0
_refine_ls_number_parameters 99
_refine_ls_number_reflns 2972
_refine_ls_number_restraints 0
_refine_ls_R_factor_all .073
_refine_ls_R_factor_gt .048
_refine_ls_shift/esd_mean .011
_refine_ls_shift/su_max .033
_refine_ls_structure_factor_coef F
_refine_ls_weighting_scheme sigma
_refine_ls_wR_factor_all .041
_refine_ls_wR_factor_ref .052
_reflns_number_gt 2972
_reflns_number_total 4248
_reflns_threshold_expression >3.0\s(I)
_cod_data_source_file lc0029.cif
_cod_data_source_block Cu120K
_cod_depositor_comments
;
The following automatic conversions were performed:
'_exptl_absorpt_correction_type' value 'psi_scan' changed to 'psi-scan'
according to '/home/saulius/struct/CIF-dictionaries/cif_core.dic'
dictionary named 'cif_core.dic' version 2.4.1 from 2010-06-29.

Automatic conversion script
Id: cif_fix_enum 1527 2010-12-29 10:47:43Z saulius 

The following automatic conversions were performed:

'_diffrn_ambient_temperature' value '120K' was changed to '120' - the
value should be numeric and without a unit designator.

Automatic conversion script
Id: cif_fix_values 1646 2011-03-28 12:23:43Z adriana 

The following automatic conversions were performed:

'_diffrn_ambient_temperature' value '120K' was changed to '120' - the
value should be numeric and without a unit
designator.

'_exptl_absorpt_correction_type' value 'psi_scan'
changed to 'psi-scan' according to
/home/saulius/struct/CIF-dictionaries/cif_core.dic dictionary named
'cif_core.dic' version 2.4.1 from 2010-06-29.

Automatic conversion script
Id: cif_fix_values 1715 2011-07-08 13:25:40Z adriana 
;
_cod_original_cell_volume 490.7(4)
_cod_database_code 2103714
_cod_database_fobs_code 2103714

loop_
_symmetry_equiv_pos_as_xyz
x,y,z
1/2-x,1/2+y,1/2-z
-x,-y,-z
1/2+x,1/2-y,1/2+z

loop_
_atom_site_aniso_label
_atom_site_aniso_U_11
_atom_site_aniso_U_22
_atom_site_aniso_U_33
_atom_site_aniso_U_12
_atom_site_aniso_U_13
_atom_site_aniso_U_23
_atom_site_aniso_type_symbol
Cu1 .00626(7) .00340(8) .01128(9) .00070(10) -.00264(7) -.00090(10) Cu
O1 .0157(5) .0102(5) .0239(6) .0008(5) -.0028(4) -.0025(6) O
O2 .0095(4) .0065(4) .0149(5) .0018(4) -.0037(4) -.0015(4) O
O3 .0075(4) .0069(4) .0269(6) -.0006(4) -.0037(4) -.0040(5) O
O4 .0079(4) .0061(4) .0158(5) .0010(4) -.0025(4) -.0010(4) O
Ow .0096(4) .0076(4) .0172(5) .0005(4) .0003(4) .0003(4) O
C1 .0088(5) .0058(5) .0094(5) .0003(4) .0001(4) -.0003(5) C
C3 .0084(4) .0066(5) .0103(5) -.0010(6) .0004(4) -.0007(6) C
C2 .0112(6) .0052(5) .0197(7) -.0006(5) -.0053(5) .0007(5) C

loop_
_atom_site_label
_atom_site_fract_x
_atom_site_fract_y
_atom_site_fract_z
_atom_site_U_iso_or_equiv
_atom_site_thermal_displace_type
_atom_site_occupancy
_atom_site_type_symbol
Cu1 1.0000 .0000 1.0000 .00621(8) Uani 1.000 Cu
O1 .7352(2) .4921(2) .9414(2) .0157(5) Uani 1.000 O
O2 .9139(2) .2498(2) 1.01250(10) .0097(4) Uani 1.000 O
O3 .4442(2) -.0620(2) .7989(2) .0111(5) Uani 1.000 O
O4 .7487(2) -.0815(2) .90500(10) .0091(4) Uani 1.000 O
Ow 1.0847(2) .0874(2) .77240(10) .0108(4) Uani 1.000 O
C1 .7604(2) .3165(2) .9466(2) .0078(5) Uani 1.000 C
C3 .5985(2) .0092(2) .8581(2) .0083(5) Uani 1.000 C
C2 .5922(2) .2107(2) .8688(2) .0105(6) Uani 1.000 C
H1w 1.080(4) .197(4) .763(3) .036(9) Uiso 1.000 H
H2_1 .564(4) .255(4) .774(3) .025(7) Uiso 1.000 H
H2w 1.182(5) .043(4) .765(4) .034(9) Uiso 1.000 H
H2_2 .484(4) .233(4) .923(3) .025(7) Uiso 1.000 H
H1_1 .842(4) .569(4) .989(3) .010(6) Uiso 1.000 H

loop_
_atom_type_symbol
_atom_type_scat_dispersion_real
_atom_type_scat_dispersion_imag
_atom_type_scat_source
C .002 .002 International_Tables_Vol_IV_Table_2.3.1
H .000 .000 International_Tables_Vol_IV_Table_2.3.1
O .008 .006 International_Tables_Vol_IV_Table_2.3.1
Cu .263 1.266 International_Tables_Vol_IV_Table_2.3.1

loop_
_geom_angle_atom_site_label_1
_geom_angle_atom_site_label_2
_geom_angle_atom_site_label_3
_geom_angle
C1 O1 H1_1 118.0(10)
H1w Ow H2w 116(3)
O1 C1 O2 120.70(10)
O1 C1 C2 114.40(10)
O2 C1 C2 124.90(10)
O3 C3 O4 122.3(2)
O3 C3 C2 114.90(10)
O4 C3 C2 122.80(10)
C1 C2 C3 121.80(10)
C1 C2 H2_1 107.0(10)
C1 C2 H2_2 104.0(10)
C3 C2 H2_1 106.0(10)
C3 C2 H2_2 103.0(10)
H2_1 C2 H2_2 112(2)
O2 Cu1 O4 93.55(5)
O2 Cu1 Ow 85.64(5)
O4 Cu1 Ow 90.75(5)

loop_
_geom_bond_atom_site_label_1
_geom_bond_atom_site_label_2
_geom_bond_distance
O1 C1 1.324(2)
O1 H1_1 .99(2)
O2 Cu1 1.9720(10)
O2 C1 1.252(2)
O3 C3 1.249(2)
O4 Cu1 1.9360(10)
O4 C3 1.268(2)
Ow H1w .82(3)
Ow H2w .77(3)
C1 O1 1.324(2)
C1 O2 1.252(2)
C1 C2 1.505(2)
C3 O3 1.249(2)
C3 O4 1.268(2)
C3 C2 1.511(2)
C2 C1 1.505(2)
C2 C3 1.511(2)
C2 H2_1 .95(3)
C2 H2_2 1.00(3)
Cu1 O2 1.9720(10)
Cu1 O4 1.9360(10)
Cu1 Ow 2.4280(10)
